data_4067747
loop_
_publ_author_name
'Osintseva, Svetlana V.'
'Dolgushin, Fedor M.'
'Shtel&#x2019;tser, Nikolay A.'
'Petrovskii, Pavel V.'
'Peregudov, Alexander S.'
'Kreindlin, Arkadii Z.'
'Antipin, Mikhail Yu.'

_publ_section_title
;
 Isolation and Characterization of New Mono- and Polynuclear Complexes
 Formed in the Thermal Reaction of Ru3(CO)12with
 1-(4-Tolyl)-3-phenylaminoprop-2-en-1-one
;
_journal_issue 4
_journal_name_full Organometallics
_journal_page_first 1012
_journal_paper_doi 10.1021/om901109q
_journal_volume 29
_journal_year 2010
_chemical_formula_moiety 'C34 H28 N2 O4 Ru, C16 H15 N O'
_chemical_formula_sum 'C50 H43 N3 O5 Ru'
_chemical_formula_weight 866.94
_chemical_name_systematic
; 
 ? 
;
_space_group_IT_number 14
_symmetry_cell_setting monoclinic
_symmetry_space_group_name_Hall '-P 2ybc'
_symmetry_space_group_name_H-M 'P 1 21/c 1'
_atom_sites_solution_hydrogens geom
_atom_sites_solution_primary direct
_atom_sites_solution_secondary difmap
_audit_creation_method SHELXL-97
_cell_angle_alpha 90.00
_cell_angle_beta 91.619(8)
_cell_angle_gamma 90.00
_cell_formula_units_Z 4
_cell_length_a 10.256(6)
_cell_length_b 27.132(15)
_cell_length_c 15.157(9)
_cell_measurement_reflns_used 703
_cell_measurement_temperature 100(2)
_cell_measurement_theta_max 17.71
_cell_measurement_theta_min 2.49
_cell_volume 4216(4)
_computing_cell_refinement 'Bruker SAINT'
_computing_data_collection 'Bruker APEX2'
_computing_data_reduction 'Bruker SAINT'
_computing_molecular_graphics 'Bruker SHELXTL'
_computing_publication_material 'Bruker SHELXTL'
_computing_structure_refinement 'SHELXL-97 (Sheldrick, 1997)'
_computing_structure_solution 'SHELXS-97 (Sheldrick, 1990)'
_diffrn_ambient_temperature 100(2)
_diffrn_measured_fraction_theta_full 0.991
_diffrn_measured_fraction_theta_max 0.991
_diffrn_measurement_device_type 'Bruker APEX-II CCD'
_diffrn_measurement_method '\f and \w scans'
_diffrn_radiation_monochromator graphite
_diffrn_radiation_source 'fine-focus sealed tube'
_diffrn_radiation_type MoK\a
_diffrn_radiation_wavelength 0.71073
_diffrn_reflns_av_R_equivalents 0.1608
_diffrn_reflns_av_sigmaI/netI 0.2731
_diffrn_reflns_limit_h_max 11
_diffrn_reflns_limit_h_min -11
_diffrn_reflns_limit_k_max 31
_diffrn_reflns_limit_k_min -25
_diffrn_reflns_limit_l_max 15
_diffrn_reflns_limit_l_min -17
_diffrn_reflns_number 21489
_diffrn_reflns_theta_full 24.00
_diffrn_reflns_theta_max 24.00
_diffrn_reflns_theta_min 1.50
_diffrn_standards_number 0
_exptl_absorpt_coefficient_mu 0.423
_exptl_absorpt_correction_T_max 0.959
_exptl_absorpt_correction_T_min 0.830
_exptl_absorpt_correction_type multi-scan
_exptl_absorpt_process_details SADABS
_exptl_crystal_colour yellow
_exptl_crystal_density_diffrn 1.366
_exptl_crystal_density_method 'not measured'
_exptl_crystal_description prism
_exptl_crystal_F_000 1792
_exptl_crystal_size_max 0.24
_exptl_crystal_size_mid 0.12
_exptl_crystal_size_min 0.10
_refine_diff_density_max 0.547
_refine_diff_density_min -0.630
_refine_diff_density_rms 0.108
_refine_ls_extinction_coef 0.0053(3)
_refine_ls_extinction_expression Fc^*^=kFc[1+0.001xFc^2^\l^3^/sin(2\q)]^-1/4^
_refine_ls_extinction_method SHELXL
_refine_ls_goodness_of_fit_ref 0.834
_refine_ls_hydrogen_treatment constr
_refine_ls_matrix_type full
_refine_ls_number_parameters 464
_refine_ls_number_reflns 6569
_refine_ls_number_restraints 6
_refine_ls_restrained_S_all 0.834
_refine_ls_R_factor_all 0.2104
_refine_ls_R_factor_gt 0.0749
_refine_ls_shift/su_max 0.001
_refine_ls_shift/su_mean 0.000
_refine_ls_structure_factor_coef Fsqd
_refine_ls_weighting_details 'calc w=1/[\s^2^(Fo^2^)+(0.0439P)^2^+0.0000P] where P=(Fo^2^+2Fc^2^)/3'
_refine_ls_weighting_scheme calc
_refine_ls_wR_factor_gt 0.1266
_refine_ls_wR_factor_ref 0.1537
_reflns_number_gt 2734
_reflns_number_total 6569
_reflns_threshold_expression >2sigma(I)
_cod_data_source_file om901109q_si_001.cif
_cod_data_source_block compl4
_cod_depositor_comments
;
The following automatic conversions were performed:

'_symmetry_cell_setting' value 'Monoclinic' changed to 'monoclinic'
according to /home/saulius/struct/CIF-dictionaries/cif_core.dic
dictionary named 'cif_core.dic' version 2.4.1 from 2010-06-29.

Automatic conversion script
Id: cif_fix_values 1715 2011-07-08 13:25:40Z adriana 
;
_cod_original_sg_symbol_H-M 'P 21/c'
_cod_database_code 4067747

loop_
_symmetry_equiv_pos_as_xyz
'x, y, z'
'-x, y+1/2, -z+1/2'
'-x, -y, -z'
'x, -y-1/2, z-1/2'

loop_
_atom_site_label
_atom_site_type_symbol
_atom_site_fract_x
_atom_site_fract_y
_atom_site_fract_z
_atom_site_U_iso_or_equiv
_atom_site_adp_type
_atom_site_occupancy
_atom_site_symmetry_multiplicity
_atom_site_calc_flag
_atom_site_refinement_flags
Ru1 Ru 0.00576(7) 0.32491(3) 0.06173(5) 0.0307(3) Uani 1 1 d .
O1 O 0.0366(6) 0.4335(2) 0.1008(4) 0.0447(18) Uani 1 1 d .
O2 O 0.2501(6) 0.2976(2) 0.1695(4) 0.0427(17) Uani 1 1 d .
O3 O -0.0202(5) 0.24998(19) 0.0311(4) 0.0312(15) Uani 1 1 d .
O4 O -0.1281(5) 0.3129(2) 0.1659(3) 0.0329(16) Uani 1 1 d .
N1 N 0.2035(6) 0.3544(3) -0.0740(4) 0.0327(19) Uani 1 1 d .
H1A H 0.2105 0.3816 -0.0425 0.039 Uiso 1 1 calc R
N2 N -0.1530(6) 0.3381(2) -0.0250(4) 0.0233(17) Uani 1 1 d U
C1 C 0.0254(8) 0.3912(3) 0.0863(5) 0.031(2) Uani 1 1 d .
C2 C 0.1537(8) 0.3085(3) 0.1314(6) 0.027(2) Uani 1 1 d .
C3 C 0.0499(8) 0.2372(3) -0.0358(6) 0.032(2) Uani 1 1 d .
C4 C 0.1228(8) 0.2721(3) -0.0809(6) 0.033(2) Uani 1 1 d .
H4A H 0.1671 0.2646 -0.1334 0.040 Uiso 1 1 calc R
C5 C 0.1253(7) 0.3189(3) -0.0424(5) 0.026(2) Uani 1 1 d .
C6 C 0.0498(5) 0.18345(16) -0.0608(4) 0.028(2) Uani 1 1 d G
C7 C 0.0789(5) 0.16881(19) -0.1459(3) 0.037(2) Uani 1 1 d G
H7A H 0.0944 0.1929 -0.1899 0.044 Uiso 1 1 calc R
C8 C 0.0853(5) 0.1190(2) -0.1666(3) 0.034(2) Uani 1 1 d G
H8A H 0.1052 0.1090 -0.2247 0.041 Uiso 1 1 calc R
C9 C 0.0626(5) 0.08378(16) -0.1022(4) 0.033(2) Uani 1 1 d G
C10 C 0.0336(5) 0.09841(19) -0.0171(4) 0.042(3) Uani 1 1 d G
H10A H 0.0180 0.0744 0.0269 0.051 Uiso 1 1 calc R
C11 C 0.0272(5) 0.1482(2) 0.0036(3) 0.032(2) Uani 1 1 d G
H11A H 0.0073 0.1582 0.0618 0.038 Uiso 1 1 calc R
C12 C 0.0693(9) 0.0286(3) -0.1254(6) 0.047(3) Uani 1 1 d .
H12A H 0.0826 0.0093 -0.0712 0.070 Uiso 1 1 calc R
H12B H 0.1421 0.0229 -0.1646 0.070 Uiso 1 1 calc R
H12C H -0.0125 0.0185 -0.1551 0.070 Uiso 1 1 calc R
C13 C 0.2769(5) 0.3526(2) -0.1539(3) 0.034(2) Uani 1 1 d G
C14 C 0.4071(6) 0.3668(2) -0.1481(3) 0.039(3) Uani 1 1 d G
H14A H 0.4446 0.3769 -0.0930 0.047 Uiso 1 1 calc R
C15 C 0.4824(4) 0.3662(2) -0.2229(4) 0.035(2) Uani 1 1 d G
H15A H 0.5713 0.3759 -0.2190 0.042 Uiso 1 1 calc R
C16 C 0.4274(5) 0.3515(2) -0.3035(3) 0.048(3) Uani 1 1 d G
H16A H 0.4789 0.3510 -0.3547 0.057 Uiso 1 1 calc R
C17 C 0.2972(6) 0.3373(2) -0.3093(3) 0.039(3) Uani 1 1 d G
H17A H 0.2597 0.3272 -0.3644 0.047 Uiso 1 1 calc R
C18 C 0.2220(4) 0.33787(19) -0.2345(4) 0.031(2) Uani 1 1 d G
H18A H 0.1330 0.3282 -0.2385 0.038 Uiso 1 1 calc R
C19 C -0.2532(8) 0.3084(3) 0.1555(6) 0.028(2) Uani 1 1 d .
C20 C -0.3243(8) 0.3158(3) 0.0777(5) 0.036(2) Uani 1 1 d .
H20A H -0.4159 0.3109 0.0798 0.043 Uiso 1 1 calc R
C21 C -0.2752(8) 0.3296(3) -0.0031(5) 0.030(2) Uani 1 1 d .
H21A H -0.3385 0.3335 -0.0495 0.036 Uiso 1 1 calc R
C22 C -0.3250(5) 0.29567(19) 0.2405(3) 0.025(2) Uani 1 1 d G
C23 C -0.2657(4) 0.30727(18) 0.3215(4) 0.030(2) Uani 1 1 d G
H23A H -0.1803 0.3208 0.3238 0.036 Uiso 1 1 calc R
C24 C -0.3315(5) 0.29904(19) 0.3991(3) 0.034(2) Uani 1 1 d G
H24A H -0.2909 0.3070 0.4544 0.041 Uiso 1 1 calc R
C25 C -0.4565(5) 0.2792(2) 0.3957(3) 0.032(2) Uani 1 1 d G
C26 C -0.5157(4) 0.26760(19) 0.3148(4) 0.034(2) Uani 1 1 d G
H26A H -0.6012 0.2540 0.3125 0.041 Uiso 1 1 calc R
C27 C -0.4500(5) 0.27583(19) 0.2372(3) 0.032(2) Uani 1 1 d G
H27A H -0.4906 0.2679 0.1818 0.039 Uiso 1 1 calc R
C28 C -0.5361(9) 0.2743(3) 0.4789(6) 0.052(3) Uani 1 1 d .
H28A H -0.5878 0.2439 0.4757 0.078 Uiso 1 1 calc R
H28B H -0.5946 0.3027 0.4836 0.078 Uiso 1 1 calc R
H28C H -0.4771 0.2731 0.5309 0.078 Uiso 1 1 calc R
C29 C -0.1372(5) 0.3547(2) -0.1149(3) 0.027(2) Uani 1 1 d G
C30 C -0.0880(5) 0.4017(2) -0.1293(4) 0.041(3) Uani 1 1 d G
H30A H -0.0620 0.4218 -0.0806 0.050 Uiso 1 1 calc R
C31 C -0.0768(5) 0.41921(18) -0.2149(5) 0.052(3) Uani 1 1 d G
H31A H -0.0432 0.4513 -0.2247 0.062 Uiso 1 1 calc R
C32 C -0.1149(6) 0.3898(3) -0.2861(3) 0.046(3) Uani 1 1 d G
H32A H -0.1073 0.4018 -0.3446 0.056 Uiso 1 1 calc R
C33 C -0.1641(6) 0.3428(2) -0.2717(3) 0.048(3) Uani 1 1 d G
H33A H -0.1901 0.3227 -0.3204 0.057 Uiso 1 1 calc R
C34 C -0.1752(5) 0.32527(18) -0.1861(4) 0.036(2) Uani 1 1 d G
H34A H -0.2088 0.2932 -0.1763 0.043 Uiso 1 1 calc R
O5 O 0.2996(6) 0.4446(2) -0.0101(4) 0.0542(19) Uani 1 1 d .
N3 N 0.2828(7) 0.5081(3) -0.1415(5) 0.040(2) Uani 1 1 d .
H3A H 0.2722 0.4775 -0.1239 0.048 Uiso 1 1 calc R
C35 C 0.3277(9) 0.4798(4) 0.0436(7) 0.043(3) Uani 1 1 d .
C36 C 0.3327(8) 0.5291(4) 0.0122(7) 0.042(3) Uani 1 1 d .
H36A H 0.3527 0.5546 0.0533 0.050 Uiso 1 1 calc R
C37 C 0.3100(9) 0.5417(3) -0.0750(7) 0.042(3) Uani 1 1 d .
H37A H 0.3131 0.5756 -0.0903 0.051 Uiso 1 1 calc R
C38 C 0.3588(6) 0.4678(3) 0.1383(3) 0.038(3) Uani 1 1 d G
C39 C 0.3691(6) 0.50374(18) 0.2035(5) 0.049(3) Uani 1 1 d G
H39A H 0.3597 0.5376 0.1883 0.059 Uiso 1 1 calc R
C40 C 0.3931(6) 0.4902(2) 0.2909(4) 0.052(3) Uani 1 1 d G
H40A H 0.4001 0.5148 0.3354 0.062 Uiso 1 1 calc R
C41 C 0.4068(6) 0.4407(3) 0.3131(3) 0.046(3) Uani 1 1 d G
C42 C 0.3965(5) 0.40480(19) 0.2479(5) 0.045(3) Uani 1 1 d G
H42A H 0.4058 0.3710 0.2631 0.054 Uiso 1 1 calc R
C43 C 0.3725(6) 0.4183(2) 0.1605(4) 0.044(3) Uani 1 1 d G
H43A H 0.3654 0.3938 0.1160 0.052 Uiso 1 1 calc R
C44 C 0.4206(9) 0.4242(3) 0.4085(6) 0.051(3) Uani 1 1 d .
H44A H 0.4481 0.4522 0.4454 0.077 Uiso 1 1 calc R
H44B H 0.4860 0.3980 0.4135 0.077 Uiso 1 1 calc R
H44C H 0.3365 0.4118 0.4282 0.077 Uiso 1 1 calc R
C45 C 0.2698(6) 0.5154(2) -0.2329(3) 0.039(3) Uani 1 1 d G
C46 C 0.2741(6) 0.47346(18) -0.2853(4) 0.042(3) Uani 1 1 d G
H46A H 0.2791 0.4418 -0.2586 0.051 Uiso 1 1 calc R
C47 C 0.2709(6) 0.4778(2) -0.3767(4) 0.052(3) Uani 1 1 d G
H47A H 0.2738 0.4491 -0.4125 0.063 Uiso 1 1 calc R
C48 C 0.2635(6) 0.5241(3) -0.4157(3) 0.051(3) Uani 1 1 d G
H48A H 0.2613 0.5271 -0.4782 0.061 Uiso 1 1 calc R
C49 C 0.2592(6) 0.5661(2) -0.3634(5) 0.049(3) Uani 1 1 d G
H49A H 0.2542 0.5977 -0.3900 0.059 Uiso 1 1 calc R
C50 C 0.2624(6) 0.56176(19) -0.2719(5) 0.045(3) Uani 1 1 d G
H50A H 0.2595 0.5905 -0.2361 0.054 Uiso 1 1 calc R

loop_
_atom_site_aniso_label
_atom_site_aniso_U_11
_atom_site_aniso_U_22
_atom_site_aniso_U_33
_atom_site_aniso_U_23
_atom_site_aniso_U_13
_atom_site_aniso_U_12
Ru1 0.0287(4) 0.0324(4) 0.0309(5) -0.0022(5) 0.0013(3) -0.0002(4)
O1 0.050(5) 0.040(4) 0.043(4) -0.002(4) -0.010(3) -0.002(3)
O2 0.034(4) 0.051(4) 0.043(4) -0.003(3) 0.000(3) 0.005(3)
O3 0.040(4) 0.029(4) 0.025(4) -0.006(3) 0.004(3) -0.006(3)
O4 0.033(4) 0.045(4) 0.021(4) 0.000(3) 0.002(3) -0.001(3)
N1 0.027(5) 0.041(5) 0.030(5) -0.010(4) 0.003(4) -0.002(4)
N2 0.024(3) 0.029(4) 0.018(3) -0.001(3) 0.012(3) 0.003(3)
C1 0.048(7) 0.031(6) 0.013(6) -0.005(4) -0.013(4) -0.001(5)
C2 0.020(5) 0.030(6) 0.033(6) -0.019(4) 0.014(4) -0.007(4)
C3 0.033(6) 0.033(6) 0.030(6) 0.010(5) -0.014(5) -0.002(5)
C4 0.028(6) 0.041(7) 0.030(6) 0.002(5) 0.007(4) -0.004(5)
C5 0.018(5) 0.036(6) 0.025(5) 0.005(5) 0.000(4) -0.006(4)
C6 0.015(4) 0.043(6) 0.026(5) 0.004(5) 0.004(4) 0.002(4)
C7 0.047(6) 0.033(6) 0.032(6) 0.006(5) 0.002(4) 0.010(5)
C8 0.035(6) 0.039(6) 0.029(6) -0.003(5) 0.001(4) 0.010(5)
C9 0.031(6) 0.024(6) 0.045(7) -0.001(5) -0.007(5) 0.007(4)
C10 0.060(7) 0.038(7) 0.028(6) 0.000(5) 0.006(5) 0.000(5)
C11 0.034(6) 0.043(6) 0.019(6) -0.002(5) 0.008(4) -0.004(4)
C12 0.039(6) 0.038(6) 0.063(8) 0.001(5) -0.012(5) 0.002(5)
C13 0.046(7) 0.029(6) 0.028(6) 0.009(5) 0.014(5) 0.007(5)
C14 0.039(6) 0.041(6) 0.039(7) -0.012(5) 0.006(5) -0.004(5)
C15 0.034(6) 0.032(6) 0.039(7) -0.006(5) 0.006(5) -0.001(4)
C16 0.051(7) 0.031(6) 0.061(8) 0.003(5) 0.025(6) 0.005(5)
C17 0.043(6) 0.042(7) 0.034(6) -0.004(5) 0.019(5) 0.013(5)
C18 0.030(5) 0.030(6) 0.035(6) -0.001(4) 0.011(5) 0.005(4)
C19 0.026(5) 0.026(6) 0.032(6) -0.014(4) -0.001(4) -0.001(4)
C20 0.027(5) 0.054(7) 0.027(6) 0.011(5) -0.001(4) -0.001(5)
C21 0.034(5) 0.031(5) 0.025(5) -0.007(5) -0.001(4) 0.007(5)
C22 0.026(5) 0.027(5) 0.023(6) 0.001(4) 0.008(4) 0.001(4)
C23 0.018(5) 0.035(6) 0.036(6) -0.005(4) 0.008(4) 0.000(4)
C24 0.033(6) 0.035(6) 0.034(6) -0.007(5) 0.004(5) -0.002(4)
C25 0.029(6) 0.046(6) 0.023(6) 0.014(5) 0.009(5) 0.009(5)
C26 0.019(5) 0.040(6) 0.042(7) 0.010(5) 0.004(5) -0.003(4)
C27 0.036(6) 0.038(6) 0.023(6) -0.004(4) 0.001(4) 0.001(4)
C28 0.042(7) 0.055(7) 0.058(8) 0.021(6) 0.003(5) 0.003(5)
C29 0.028(5) 0.035(6) 0.019(6) -0.005(5) 0.014(4) 0.004(4)
C30 0.046(7) 0.043(7) 0.035(7) 0.009(5) 0.009(5) 0.019(5)
C31 0.068(8) 0.036(7) 0.052(8) 0.016(6) 0.017(6) 0.014(6)
C32 0.046(7) 0.063(8) 0.031(7) 0.019(6) 0.021(5) 0.023(6)
C33 0.055(7) 0.042(7) 0.047(8) 0.001(5) -0.001(5) -0.002(5)
C34 0.025(5) 0.048(6) 0.034(6) 0.014(6) 0.007(4) 0.012(5)
O5 0.061(5) 0.037(4) 0.064(5) -0.009(4) -0.003(4) -0.009(4)
N3 0.032(5) 0.027(5) 0.062(6) 0.002(5) 0.007(4) 0.000(4)
C35 0.031(6) 0.040(7) 0.058(8) -0.002(6) 0.003(5) 0.000(5)
C36 0.035(6) 0.047(7) 0.044(7) -0.012(6) 0.003(5) 0.000(5)
C37 0.039(6) 0.032(6) 0.057(8) -0.007(6) 0.005(5) -0.002(5)
C38 0.031(6) 0.030(6) 0.053(8) -0.012(5) 0.012(5) 0.002(5)
C39 0.033(6) 0.056(8) 0.060(8) -0.011(6) 0.009(5) 0.002(5)
C40 0.045(7) 0.057(8) 0.053(8) -0.020(6) 0.011(6) -0.007(6)
C41 0.025(6) 0.060(8) 0.052(8) -0.014(6) 0.002(5) 0.000(5)
C42 0.035(6) 0.044(7) 0.056(8) -0.015(6) 0.010(5) -0.001(5)
C43 0.038(6) 0.044(7) 0.049(8) -0.009(5) 0.009(5) -0.002(5)
C44 0.048(7) 0.059(7) 0.046(7) -0.006(6) 0.006(5) -0.001(5)
C45 0.031(6) 0.035(7) 0.051(7) 0.004(6) 0.010(5) -0.001(5)
C46 0.051(7) 0.035(7) 0.040(7) -0.010(6) 0.005(5) -0.002(5)
C47 0.041(7) 0.038(7) 0.078(9) -0.004(6) -0.004(6) 0.006(5)
C48 0.035(7) 0.064(8) 0.053(8) 0.021(7) -0.003(5) 0.000(6)
C49 0.045(7) 0.034(7) 0.069(9) -0.001(6) 0.011(6) -0.010(5)
C50 0.044(7) 0.025(6) 0.066(8) -0.001(6) 0.002(6) -0.003(5)

loop_
_atom_type_symbol
_atom_type_description
_atom_type_scat_dispersion_real
_atom_type_scat_dispersion_imag
_atom_type_scat_source
C C 0.0033 0.0016 'International Tables Vol C Tables 4.2.6.8 and 6.1.1.4'
H H 0.0000 0.0000 'International Tables Vol C Tables 4.2.6.8 and 6.1.1.4'
N N 0.0061 0.0033 'International Tables Vol C Tables 4.2.6.8 and 6.1.1.4'
O O 0.0106 0.0060 'International Tables Vol C Tables 4.2.6.8 and 6.1.1.4'
Ru Ru -1.2594 0.8363 'International Tables Vol C Tables 4.2.6.8 and 6.1.1.4'

loop_
_geom_angle_atom_site_label_1
_geom_angle_atom_site_label_2
_geom_angle_atom_site_label_3
_geom_angle
C1 Ru1 C2 92.0(3)
C1 Ru1 C5 99.8(4)
C2 Ru1 C5 85.5(3)
C1 Ru1 N2 92.2(3)
C2 Ru1 N2 174.4(3)
C5 Ru1 N2 90.1(3)
C1 Ru1 O3 178.5(3)
C2 Ru1 O3 89.4(3)
C5 Ru1 O3 80.0(3)
N2 Ru1 O3 86.3(2)
C1 Ru1 O4 93.8(3)
C2 Ru1 O4 94.2(3)
C5 Ru1 O4 166.3(3)
N2 Ru1 O4 89.2(2)
O3 Ru1 O4 86.3(2)
C3 O3 Ru1 111.1(5)
C19 O4 Ru1 125.2(5)
C5 N1 C13 127.0(7)
C5 N1 H1A 116.5
C13 N1 H1A 116.5
C21 N2 C29 114.9(6)
C21 N2 Ru1 122.5(5)
C29 N2 Ru1 122.5(4)
O1 C1 Ru1 178.9(7)
O2 C2 Ru1 175.4(7)
O3 C3 C4 120.8(8)
O3 C3 C6 117.2(7)
C4 C3 C6 122.0(8)
C3 C4 C5 114.6(8)
C3 C4 H4A 122.7
C5 C4 H4A 122.7
N1 C5 C4 120.3(8)
N1 C5 Ru1 126.5(7)
C4 C5 Ru1 113.2(6)
C7 C6 C11 120.0
C7 C6 C3 120.8(5)
C11 C6 C3 119.2(5)
C6 C7 C8 120.0
C6 C7 H7A 120.0
C8 C7 H7A 120.0
C9 C8 C7 120.0
C9 C8 H8A 120.0
C7 C8 H8A 120.0
C8 C9 C10 120.0
C8 C9 C12 119.9(5)
C10 C9 C12 120.1(5)
C11 C10 C9 120.0
C11 C10 H10A 120.0
C9 C10 H10A 120.0
C10 C11 C6 120.0
C10 C11 H11A 120.0
C6 C11 H11A 120.0
C9 C12 H12A 109.5
C9 C12 H12B 109.5
H12A C12 H12B 109.5
C9 C12 H12C 109.5
H12A C12 H12C 109.5
H12B C12 H12C 109.5
C14 C13 C18 120.0
C14 C13 N1 117.4(5)
C18 C13 N1 122.6(5)
C13 C14 C15 120.0
C13 C14 H14A 120.0
C15 C14 H14A 120.0
C14 C15 C16 120.0
C14 C15 H15A 120.0
C16 C15 H15A 120.0
C15 C16 C17 120.0
C15 C16 H16A 120.0
C17 C16 H16A 120.0
C18 C17 C16 120.0
C18 C17 H17A 120.0
C16 C17 H17A 120.0
C17 C18 C13 120.0
C17 C18 H18A 120.0
C13 C18 H18A 120.0
O4 C19 C20 126.0(8)
O4 C19 C22 114.5(7)
C20 C19 C22 119.5(7)
C19 C20 C21 126.5(8)
C19 C20 H20A 116.7
C21 C20 H20A 116.7
N2 C21 C20 129.5(8)
N2 C21 H21A 115.2
C20 C21 H21A 115.2
C23 C22 C27 120.0
C23 C22 C19 118.7(5)
C27 C22 C19 121.2(5)
C24 C23 C22 120.0
C24 C23 H23A 120.0
C22 C23 H23A 120.0
C23 C24 C25 120.0
C23 C24 H24A 120.0
C25 C24 H24A 120.0
C26 C25 C24 120.0
C26 C25 C28 118.5(5)
C24 C25 C28 121.2(5)
C25 C26 C27 120.0
C25 C26 H26A 120.0
C27 C26 H26A 120.0
C26 C27 C22 120.0
C26 C27 H27A 120.0
C22 C27 H27A 120.0
C25 C28 H28A 109.5
C25 C28 H28B 109.5
H28A C28 H28B 109.5
C25 C28 H28C 109.5
H28A C28 H28C 109.5
H28B C28 H28C 109.5
C30 C29 C34 120.0
C30 C29 N2 118.9(5)
C34 C29 N2 121.0(5)
C29 C30 C31 120.0
C29 C30 H30A 120.0
C31 C30 H30A 120.0
C32 C31 C30 120.0
C32 C31 H31A 120.0
C30 C31 H31A 120.0
C33 C32 C31 120.0
C33 C32 H32A 120.0
C31 C32 H32A 120.0
C32 C33 C34 120.0
C32 C33 H33A 120.0
C34 C33 H33A 120.0
C33 C34 C29 120.0
C33 C34 H34A 120.0
C29 C34 H34A 120.0
C37 N3 C45 129.7(8)
C37 N3 H3A 115.1
C45 N3 H3A 115.1
O5 C35 C36 119.9(9)
O5 C35 C38 119.0(8)
C36 C35 C38 121.1(9)
C37 C36 C35 123.1(9)
C37 C36 H36A 118.4
C35 C36 H36A 118.4
C36 C37 N3 124.2(9)
C36 C37 H37A 117.9
N3 C37 H37A 117.9
C39 C38 C43 120.0
C39 C38 C35 122.6(6)
C43 C38 C35 117.3(6)
C40 C39 C38 120.0
C40 C39 H39A 120.0
C38 C39 H39A 120.0
C41 C40 C39 120.0
C41 C40 H40A 120.0
C39 C40 H40A 120.0
C40 C41 C42 120.0
C40 C41 C44 121.5(6)
C42 C41 C44 118.3(6)
C43 C42 C41 120.0
C43 C42 H42A 120.0
C41 C42 H42A 120.0
C42 C43 C38 120.0
C42 C43 H43A 120.0
C38 C43 H43A 120.0
C41 C44 H44A 109.5
C41 C44 H44B 109.5
H44A C44 H44B 109.5
C41 C44 H44C 109.5
H44A C44 H44C 109.5
H44B C44 H44C 109.5
C46 C45 C50 120.0
C46 C45 N3 116.4(5)
C50 C45 N3 123.5(5)
C45 C46 C47 120.0
C45 C46 H46A 120.0
C47 C46 H46A 120.0
C46 C47 C48 120.0
C46 C47 H47A 120.0
C48 C47 H47A 120.0
C49 C48 C47 120.0
C49 C48 H48A 120.0
C47 C48 H48A 120.0
C48 C49 C50 120.0
C48 C49 H49A 120.0
C50 C49 H49A 120.0
C49 C50 C45 120.0
C49 C50 H50A 120.0
C45 C50 H50A 120.0

loop_
_geom_bond_atom_site_label_1
_geom_bond_atom_site_label_2
_geom_bond_distance
Ru1 C1 1.847(9)
Ru1 C2 1.877(9)
Ru1 C5 2.032(8)
Ru1 N2 2.094(6)
Ru1 O3 2.100(5)
Ru1 O4 2.146(5)
O1 C1 1.174(9)
O2 C2 1.170(9)
O3 C3 1.307(10)
O4 C19 1.295(9)
N1 C5 1.351(10)
N1 C13 1.444(7)
N1 H1A 0.8800
N2 C21 1.326(9)
N2 C29 1.449(7)
C3 C4 1.397(11)
C3 C6 1.506(10)
C4 C5 1.397(11)
C4 H4A 0.9500
C6 C7 1.3900
C6 C11 1.3900
C7 C8 1.3900
C7 H7A 0.9500
C8 C9 1.3900
C8 H8A 0.9500
C9 C10 1.3900
C9 C12 1.539(9)
C10 C11 1.3900
C10 H10A 0.9500
C11 H11A 0.9500
C12 H12A 0.9800
C12 H12B 0.9800
C12 H12C 0.9800
C13 C14 1.3900
C13 C18 1.3900
C14 C15 1.3900
C14 H14A 0.9500
C15 C16 1.3900
C15 H15A 0.9500
C16 C17 1.3900
C16 H16A 0.9500
C17 C18 1.3900
C17 H17A 0.9500
C18 H18A 0.9500
C19 C20 1.383(10)
C19 C22 1.542(9)
C20 C21 1.389(10)
C20 H20A 0.9500
C21 H21A 0.9500
C22 C23 1.3900
C22 C27 1.3900
C23 C24 1.3900
C23 H23A 0.9500
C24 C25 1.3900
C24 H24A 0.9500
C25 C26 1.3900
C25 C28 1.528(9)
C26 C27 1.3900
C26 H26A 0.9500
C27 H27A 0.9500
C28 H28A 0.9800
C28 H28B 0.9800
C28 H28C 0.9800
C29 C30 1.3900
C29 C34 1.3900
C30 C31 1.3900
C30 H30A 0.9500
C31 C32 1.3900
C31 H31A 0.9500
C32 C33 1.3900
C32 H32A 0.9500
C33 C34 1.3900
C33 H33A 0.9500
C34 H34A 0.9500
O5 C35 1.283(10)
N3 C37 1.382(10)
N3 C45 1.402(8)
N3 H3A 0.8800
C35 C36 1.422(12)
C35 C38 1.497(11)
C36 C37 1.378(12)
C36 H36A 0.9500
C37 H37A 0.9500
C38 C39 1.3900
C38 C43 1.3900
C39 C40 1.3900
C39 H39A 0.9500
C40 C41 1.3900
C40 H40A 0.9500
C41 C42 1.3900
C41 C44 1.516(10)
C42 C43 1.3900
C42 H42A 0.9500
C43 H43A 0.9500
C44 H44A 0.9800
C44 H44B 0.9800
C44 H44C 0.9800
C45 C46 1.3900
C45 C50 1.3900
C46 C47 1.3900
C46 H46A 0.9500
C47 C48 1.3900
C47 H47A 0.9500
C48 C49 1.3900
C48 H48A 0.9500
C49 C50 1.3900
C49 H49A 0.9500
C50 H50A 0.9500
